data_7215651
loop_
_publ_author_name
'Shao, Xiangfeng'
'Yamaji, Yuhta'
'Fujiwara, Hideki'
'Sugimoto, Toyonari'

_publ_section_title
;
 Interconvertible bistability in magnetic organic conductors based on bent
 donor molecules, EDO-EDSe-TTFVS(O)
;
_journal_issue 32
_journal_name_full 'Journal of Materials Chemistry'
_journal_page_first 5837
_journal_paper_doi 10.1039/b904061g
_journal_volume 19
_journal_year 2009
_chemical_formula_moiety 'C26 H16 Cl4 Ga O4 S14 Se4 '
_chemical_formula_sum 'C26 H16 Cl4 Ga O4 S14 Se4'
_chemical_formula_weight 1368.62
_space_group_IT_number 14
_symmetry_cell_setting monoclinic
_symmetry_Int_Tables_number 14
_symmetry_space_group_name_Hall '-P 2yab'
_symmetry_space_group_name_H-M 'P 1 21/a 1'
_cell_angle_alpha 90.0000
_cell_angle_beta 114.6882(17)
_cell_angle_gamma 90.0000
_cell_formula_units_Z 4
_cell_length_a 16.0581(12)
_cell_length_b 14.4343(11)
_cell_length_c 20.8660(17)
_cell_measurement_reflns_used 11043
_cell_measurement_temperature 298.1
_cell_measurement_theta_max 27.4
_cell_measurement_theta_min 3.0
_cell_volume 4394.4(6)
_computing_cell_refinement PROCESS-AUTO
_computing_data_collection PROCESS-AUTO
_computing_data_reduction CrystalStructure
_computing_publication_material 'CrystalStructure 3.8'
_computing_structure_refinement CRYSTALS
_computing_structure_solution SIR92
_diffrn_detector_area_resol_mean 10.00
_diffrn_measured_fraction_theta_full 0.993
_diffrn_measured_fraction_theta_max 0.993
_diffrn_measurement_device_type 'Rigaku RAXIS-RAPID'
_diffrn_measurement_method \w
_diffrn_radiation_type 'Mo K\a'
_diffrn_radiation_wavelength 0.71075
_diffrn_reflns_av_R_equivalents 0.125
_diffrn_reflns_limit_h_max 20
_diffrn_reflns_limit_h_min -20
_diffrn_reflns_limit_k_max 18
_diffrn_reflns_limit_k_min -18
_diffrn_reflns_limit_l_max 27
_diffrn_reflns_limit_l_min -26
_diffrn_reflns_number 40935
_diffrn_reflns_theta_full 27.47
_diffrn_reflns_theta_max 27.47
_exptl_absorpt_coefficient_mu 4.882
_exptl_absorpt_correction_T_max 0.823
_exptl_absorpt_correction_T_min 0.301
_exptl_absorpt_correction_type multi-scan
_exptl_absorpt_process_details
;
Higashi, T. (1995). Program for Absorption Correction.
Rigaku Corporation, Tokyo, Japan.
;
_exptl_crystal_colour black
_exptl_crystal_density_diffrn 2.069
_exptl_crystal_density_method 'not measured'
_exptl_crystal_description platelet
_exptl_crystal_F_000 2652.00
_exptl_crystal_size_max 0.20
_exptl_crystal_size_mid 0.15
_exptl_crystal_size_min 0.04
_refine_diff_density_max 0.87
_refine_diff_density_min -0.93
_refine_ls_extinction_method none
_refine_ls_goodness_of_fit_ref 1.143
_refine_ls_hydrogen_treatment refall
_refine_ls_number_parameters 494
_refine_ls_number_reflns 3688
_refine_ls_R_factor_gt 0.0724
_refine_ls_shift/su_max 0.0000
_refine_ls_structure_factor_coef Fsqd
_refine_ls_weighting_details
;
Chebychev polynomial with 3 parameters (Carruthers & Watkin, 1979)
2494.9600 3484.0700 1135.9700
;
_refine_ls_weighting_scheme calc
_refine_ls_wR_factor_ref 0.1036
_reflns_number_gt 3675
_reflns_number_total 10004
_reflns_threshold_expression F^2^>1.0\s(F^2^)
_cod_data_source_file b904061g.txt
_cod_data_source_block '_GaCl4-H-phase'
_cod_original_formula_sum 'C26 H16 Cl4 Ga O4 S14 Se4 '
_cod_database_code 7215651

loop_
_symmetry_equiv_pos_site_id
_symmetry_equiv_pos_as_xyz
1 +X,+Y,+Z
2 1/2-X,1/2+Y,-Z
3 -X,-Y,-Z
4 1/2+X,1/2-Y,+Z

loop_
_atom_site_label
_atom_site_type_symbol
_atom_site_fract_x
_atom_site_fract_y
_atom_site_fract_z
_atom_site_U_iso_or_equiv
_atom_site_adp_type
_atom_site_occupancy
_atom_site_symmetry_multiplicity
_atom_site_calc_flag
_atom_site_refinement_flags
Se(1) Se 0.10551(12) 0.39337(12) 0.17496(9) 0.0794(5) Uani 1.00 1 d .
Se(2) Se 0.12401(16) 0.14763(14) 0.15097(9) 0.1024(7) Uani 1.00 1 d .
Se(3) Se 0.31973(14) 0.40882(12) 0.77697(10) 0.0934(6) Uani 1.00 1 d .
Se(4) Se 0.30060(14) 0.16891(13) 0.81068(9) 0.0937(6) Uani 1.00 1 d .
Ga(1) Ga 0.24993(15) 0.09231(15) 0.00835(10) 0.0954(7) Uani 1.00 1 d .
Cl(1) Cl 0.3285(4) 0.1551(5) 0.1070(3) 0.176(2) Uani 1.00 1 d .
Cl(2) Cl 0.1552(7) -0.0049(6) 0.0158(5) 0.264(5) Uani 1.00 1 d .
Cl(3) Cl 0.3410(4) 0.0320(4) -0.0328(3) 0.140(2) Uani 1.00 1 d .
Cl(4) Cl 0.1684(6) 0.1902(6) -0.0662(4) 0.224(4) Uani 1.00 1 d .
S(1) S 0.0763(2) 0.3014(2) 0.45469(18) 0.0519(10) Uani 1.00 1 d .
S(2) S 0.0592(2) 0.1189(2) 0.51138(17) 0.0535(10) Uani 1.00 1 d .
S(3) S 0.0675(2) 0.4007(2) 0.59012(19) 0.0633(11) Uani 1.00 1 d .
S(4) S 0.0469(2) 0.2163(2) 0.64540(19) 0.0633(12) Uani 1.00 1 d .
S(5) S 0.0872(2) 0.3283(2) 0.31078(19) 0.0585(11) Uani 1.00 1 d .
S(6) S 0.1085(2) 0.1312(2) 0.29265(18) 0.0589(11) Uani 1.00 1 d .
S(7) S 0.0832(2) 0.0138(2) 0.4006(2) 0.0651(12) Uani 1.00 1 d .
S(8) S 0.3170(2) 0.3046(2) 0.49262(18) 0.0524(10) Uani 1.00 1 d .
S(9) S 0.3391(2) 0.1234(2) 0.43823(18) 0.0548(11) Uani 1.00 1 d .
S(10) S 0.3298(2) 0.4087(2) 0.36558(18) 0.0586(11) Uani 1.00 1 d .
S(11) S 0.3589(2) 0.2308(2) 0.30590(18) 0.0591(11) Uani 1.00 1 d .
S(12) S 0.3104(2) 0.3362(2) 0.63420(19) 0.0627(11) Uani 1.00 1 d .
S(13) S 0.2981(2) 0.1399(2) 0.66260(18) 0.0603(11) Uani 1.00 1 d .
S(14) S 0.3169(2) 0.0175(2) 0.5515(2) 0.0671(12) Uani 1.00 1 d .
O(1) O 0.0679(7) 0.4800(6) 0.7037(5) 0.090(4) Uani 1.00 1 d .
O(2) O 0.0469(7) 0.2974(8) 0.7591(5) 0.093(4) Uani 1.00 1 d .
O(3) O 0.3522(7) 0.4996(6) 0.2655(4) 0.077(3) Uani 1.00 1 d .
O(4) O 0.3849(7) 0.3278(7) 0.2072(5) 0.082(3) Uani 1.00 1 d .
C(1) C 0.0634(8) 0.2392(8) 0.5210(6) 0.047(3) Uani 1.00 1 d .
C(2) C 0.0603(8) 0.2813(8) 0.5782(6) 0.050(4) Uani 1.00 1 d .
C(3) C 0.0843(8) 0.2030(7) 0.4067(6) 0.047(4) Uani 1.00 1 d .
C(4) C 0.0793(8) 0.1159(7) 0.4349(6) 0.047(3) Uani 1.00 1 d .
C(5) C 0.0609(9) 0.3954(9) 0.6709(7) 0.065(4) Uani 1.00 1 d .
C(6) C 0.0509(10) 0.3134(9) 0.6958(7) 0.072(5) Uani 1.00 1 d .
C(7) C 0.0950(8) 0.2183(7) 0.3452(6) 0.048(4) Uani 1.00 1 d .
C(8) C 0.1032(8) 0.2970(9) 0.2359(6) 0.051(4) Uani 1.00 1 d .
C(9) C 0.1107(8) 0.2064(9) 0.2259(6) 0.055(4) Uani 1.00 1 d .
C(10) C 0.052(2) 0.4661(15) 0.7655(12) 0.183(13) Uani 1.00 1 d .
C(11) C 0.0696(15) 0.3814(16) 0.7990(9) 0.129(9) Uani 1.00 1 d .
C(12) C 0.0508(16) 0.3257(17) 0.0868(9) 0.145(9) Uani 1.00 1 d .
C(13) C 0.066(2) 0.2349(18) 0.0819(10) 0.270(16) Uani 1.00 1 d .
C(14) C 0.3343(7) 0.2436(8) 0.4274(6) 0.045(3) Uani 1.00 1 d .
C(15) C 0.3395(8) 0.2875(8) 0.3726(6) 0.047(3) Uani 1.00 1 d .
C(16) C 0.3103(8) 0.2068(7) 0.5417(6) 0.045(3) Uani 1.00 1 d .
C(17) C 0.3203(8) 0.1195(8) 0.5161(6) 0.050(3) Uani 1.00 1 d .
C(18) C 0.3545(9) 0.4141(9) 0.2929(6) 0.059(4) Uani 1.00 1 d .
C(19) C 0.3673(8) 0.3348(9) 0.2646(7) 0.060(4) Uani 1.00 1 d .
C(20) C 0.3047(8) 0.2238(7) 0.6058(6) 0.046(3) Uani 1.00 1 d .
C(21) C 0.3055(10) 0.3091(10) 0.7135(7) 0.068(5) Uani 1.00 1 d .
C(22) C 0.3009(10) 0.2192(10) 0.7269(7) 0.068(5) Uani 1.00 1 d .
C(23) C 0.3879(11) 0.4974(11) 0.2114(8) 0.083(6) Uani 1.00 1 d .
C(24) C 0.3589(11) 0.4130(13) 0.1671(8) 0.088(6) Uani 1.00 1 d .
C(25) C 0.4014(16) 0.3449(16) 0.8587(10) 0.157(10) Uani 1.00 1 d .
C(26) C 0.3752(16) 0.2602(15) 0.8788(9) 0.149(9) Uani 1.00 1 d .
H(1) H 0.0820 0.5133 0.7989 0.236 Uiso 1.00 1 c R
H(2) H -0.0125 0.4728 0.7492 0.236 Uiso 1.00 1 c R
H(3) H 0.0394 0.3783 0.8296 0.160 Uiso 1.00 1 c R
H(4) H 0.1340 0.3814 0.8262 0.160 Uiso 1.00 1 c R
H(5) H -0.0129 0.3392 0.0677 0.166 Uiso 1.00 1 c R
H(6) H 0.0768 0.3522 0.0577 0.166 Uiso 1.00 1 c R
H(7) H 0.0889 0.2272 0.0469 0.294 Uiso 1.00 1 c R
H(8) H 0.0045 0.2138 0.0640 0.294 Uiso 1.00 1 c R
H(9) H 0.3708 0.5520 0.1836 0.102 Uiso 1.00 1 c R
H(10) H 0.4529 0.4940 0.2349 0.102 Uiso 1.00 1 c R
H(11) H 0.3828 0.4125 0.1325 0.107 Uiso 1.00 1 c R
H(12) H 0.2939 0.4156 0.1446 0.107 Uiso 1.00 1 c R
H(13) H 0.4536 0.3305 0.8502 0.166 Uiso 1.00 1 c R
H(14) H 0.4184 0.3869 0.8971 0.166 Uiso 1.00 1 c R
H(15) H 0.3410 0.2782 0.9045 0.153 Uiso 1.00 1 c R
H(16) H 0.4294 0.2291 0.9094 0.153 Uiso 1.00 1 c R

loop_
_atom_site_aniso_label
_atom_site_aniso_U_11
_atom_site_aniso_U_22
_atom_site_aniso_U_33
_atom_site_aniso_U_12
_atom_site_aniso_U_13
_atom_site_aniso_U_23
Se(1) 0.0886(12) 0.0806(11) 0.0788(11) -0.0006(9) 0.0446(10) 0.0182(9)
Se(2) 0.1561(19) 0.0991(13) 0.0750(11) 0.0298(12) 0.0708(12) 0.0060(10)
Se(3) 0.1334(16) 0.0748(11) 0.0856(12) -0.0200(11) 0.0591(12) -0.0232(9)
Se(4) 0.1252(15) 0.0982(13) 0.0634(10) -0.0409(12) 0.0451(10) -0.0054(9)
Ga(1) 0.0987(14) 0.1135(15) 0.0738(12) -0.0053(12) 0.0357(11) -0.0097(11)
Cl(1) 0.116(4) 0.274(8) 0.117(4) 0.018(5) 0.027(3) -0.093(5)
Cl(2) 0.373(13) 0.254(9) 0.291(10) -0.186(9) 0.264(10) -0.137(8)
Cl(3) 0.139(4) 0.157(5) 0.139(4) -0.012(3) 0.074(4) -0.059(4)
Cl(4) 0.219(8) 0.285(10) 0.174(6) 0.110(7) 0.088(6) 0.091(6)
S(1) 0.063(2) 0.0373(17) 0.064(2) -0.0006(16) 0.034(2) -0.0011(15)
S(2) 0.068(2) 0.0384(18) 0.058(2) -0.0014(16) 0.0299(19) -0.0019(15)
S(3) 0.079(2) 0.0420(19) 0.072(2) -0.0033(18) 0.035(2) -0.0055(17)
S(4) 0.074(2) 0.059(2) 0.064(2) 0.0067(19) 0.035(2) 0.0038(18)
S(5) 0.069(2) 0.048(2) 0.067(2) 0.0005(18) 0.037(2) 0.0051(17)
S(6) 0.068(2) 0.057(2) 0.056(2) 0.0030(18) 0.031(2) -0.0061(17)
S(7) 0.094(3) 0.0357(18) 0.074(2) 0.0015(18) 0.044(2) -0.0070(17)
S(8) 0.069(2) 0.0339(17) 0.061(2) 0.0010(16) 0.035(2) 0.0000(15)
S(9) 0.069(2) 0.0336(17) 0.069(2) 0.0022(16) 0.036(2) -0.0028(16)
S(10) 0.075(2) 0.0424(18) 0.070(2) 0.0057(18) 0.041(2) 0.0042(17)
S(11) 0.060(2) 0.060(2) 0.062(2) -0.0011(18) 0.030(2) -0.0071(17)
S(12) 0.082(2) 0.0450(19) 0.078(2) -0.0105(18) 0.050(2) -0.0060(17)
S(13) 0.071(2) 0.051(2) 0.060(2) -0.0124(18) 0.028(2) 0.0030(17)
S(14) 0.082(2) 0.0366(18) 0.090(2) -0.0010(18) 0.044(2) 0.0076(18)
O(1) 0.118(9) 0.074(7) 0.080(7) 0.015(6) 0.043(7) -0.028(6)
O(2) 0.119(9) 0.121(9) 0.054(6) 0.007(7) 0.052(6) -0.014(6)
O(3) 0.097(8) 0.076(7) 0.069(6) 0.018(5) 0.045(6) 0.029(5)
O(4) 0.092(8) 0.103(8) 0.063(6) 0.007(6) 0.044(6) 0.005(6)
C(1) 0.064(9) 0.044(7) 0.037(7) 0.009(6) 0.027(6) 0.013(5)
C(2) 0.049(8) 0.049(8) 0.049(8) -0.007(6) 0.019(7) 0.001(6)
C(3) 0.045(8) 0.040(7) 0.062(8) -0.003(5) 0.028(7) -0.007(6)
C(4) 0.051(8) 0.027(6) 0.063(8) 0.007(5) 0.024(7) 0.009(5)
C(5) 0.066(10) 0.052(8) 0.071(9) 0.018(7) 0.023(8) -0.007(7)
C(6) 0.100(12) 0.056(9) 0.069(10) 0.019(8) 0.044(9) 0.003(7)
C(7) 0.051(8) 0.042(7) 0.059(8) -0.004(6) 0.030(7) -0.013(6)
C(8) 0.057(8) 0.066(9) 0.037(7) 0.000(7) 0.028(6) -0.003(6)
C(9) 0.062(9) 0.080(10) 0.037(7) -0.008(7) 0.035(7) -0.021(6)
C(10) 0.37(4) 0.095(16) 0.13(2) 0.06(2) 0.14(2) -0.023(14)
C(11) 0.17(2) 0.15(2) 0.078(13) -0.015(17) 0.065(14) -0.043(15)
C(12) 0.19(2) 0.16(2) 0.068(13) 0.026(19) 0.032(14) -0.008(14)
C(13) 0.54(6) 0.15(2) 0.045(13) 0.14(3) 0.05(2) 0.023(13)
C(14) 0.041(8) 0.052(7) 0.054(8) 0.002(6) 0.033(6) -0.010(6)
C(15) 0.045(8) 0.051(7) 0.044(7) -0.008(6) 0.018(6) -0.009(6)
C(16) 0.063(9) 0.018(5) 0.056(8) 0.000(5) 0.025(7) 0.010(5)
C(17) 0.046(8) 0.040(7) 0.061(8) -0.003(6) 0.020(6) 0.004(6)
C(18) 0.068(10) 0.045(8) 0.052(8) 0.002(7) 0.012(7) 0.013(6)
C(19) 0.054(9) 0.058(9) 0.061(9) 0.006(7) 0.016(7) 0.018(7)
C(20) 0.046(8) 0.037(6) 0.054(8) -0.014(5) 0.019(6) -0.008(5)
C(21) 0.080(11) 0.074(10) 0.063(9) -0.014(8) 0.041(8) -0.015(8)
C(22) 0.087(11) 0.062(9) 0.064(9) -0.010(8) 0.040(8) -0.004(7)
C(23) 0.092(13) 0.080(11) 0.084(11) 0.015(9) 0.042(11) 0.038(9)
C(24) 0.071(11) 0.132(15) 0.064(10) 0.023(11) 0.034(9) 0.033(11)
C(25) 0.19(2) 0.134(19) 0.088(15) -0.041(18) 0.003(15) -0.039(14)
C(26) 0.19(2) 0.127(18) 0.069(13) -0.051(18) -0.010(13) -0.017(12)

loop_
_atom_type_symbol
_atom_type_description
_atom_type_scat_dispersion_real
_atom_type_scat_dispersion_imag
_atom_type_scat_source
C C 0.003 0.002
;
International Tables for Crystallography
(1992, Vol. C, Tables 4.2.6.8 and 6.1.1.4)
;
H H 0.000 0.000
;
International Tables for Crystallography
(1992, Vol. C, Table 6.1.1.4)
;
O O 0.011 0.006
;
International Tables for Crystallography
(1992, Vol. C, Tables 4.2.6.8 and 6.1.1.4)
;
S S 0.125 0.123
;
International Tables for Crystallography
(1992, Vol. C, Tables 4.2.6.8 and 6.1.1.4)
;
Se Se -0.093 2.226
;
International Tables for Crystallography
(1992, Vol. C, Tables 4.2.6.8 and 6.1.1.4)
;
Ga Ga 0.231 1.608
;
International Tables for Crystallography
(1992, Vol. C, Tables 4.2.6.8 and 6.1.1.4)
;
Cl Cl 0.148 0.159
;
International Tables for Crystallography
(1992, Vol. C, Tables 4.2.6.8 and 6.1.1.4)
;

loop_
_geom_angle_atom_site_label_1
_geom_angle_atom_site_label_2
_geom_angle_atom_site_label_3
_geom_angle
_geom_angle_publ_flag
C(8) Se(1) C(12) 98.0(8) yes
C(9) Se(2) C(13) 98.5(10) yes
C(21) Se(3) C(25) 95.4(8) yes
C(22) Se(4) C(26) 100.2(8) yes
Cl(1) Ga(1) Cl(2) 111.5(3) yes
Cl(1) Ga(1) Cl(3) 109.3(2) yes
Cl(1) Ga(1) Cl(4) 111.4(3) yes
Cl(2) Ga(1) Cl(3) 112.8(3) yes
Cl(2) Ga(1) Cl(4) 104.7(3) yes
Cl(3) Ga(1) Cl(4) 107.0(3) yes
C(1) S(1) C(3) 95.6(6) yes
C(1) S(2) C(4) 96.6(6) yes
C(2) S(3) C(5) 93.9(6) yes
C(2) S(4) C(6) 93.7(7) yes
C(7) S(5) C(8) 97.0(6) yes
C(7) S(6) C(9) 95.8(6) yes
C(14) S(8) C(16) 96.7(6) yes
C(14) S(9) C(17) 97.7(6) yes
C(15) S(10) C(18) 94.3(6) yes
C(15) S(11) C(19) 93.8(6) yes
C(20) S(12) C(21) 95.6(7) yes
C(20) S(13) C(22) 94.5(6) yes
C(5) O(1) C(10) 108.3(13) yes
C(6) O(2) C(11) 108.4(13) yes
C(18) O(3) C(23) 110.8(11) yes
C(19) O(4) C(24) 109.5(12) yes
S(1) C(1) S(2) 115.8(7) yes
S(1) C(1) C(2) 122.0(9) yes
S(2) C(1) C(2) 122.2(10) yes
S(3) C(2) S(4) 115.8(8) yes
S(3) C(2) C(1) 123.0(10) yes
S(4) C(2) C(1) 121.2(9) yes
S(1) C(3) C(4) 116.8(11) yes
S(1) C(3) C(7) 117.5(8) yes
C(4) C(3) C(7) 125.6(11) yes
S(2) C(4) S(7) 118.0(7) yes
S(2) C(4) C(3) 115.0(9) yes
S(7) C(4) C(3) 126.9(11) yes
S(3) C(5) O(1) 114.6(11) yes
S(3) C(5) C(6) 119.0(12) yes
O(1) C(5) C(6) 126.3(15) yes
S(4) C(6) O(2) 116.3(10) yes
S(4) C(6) C(5) 117.6(13) yes
O(2) C(6) C(5) 126.1(14) yes
S(5) C(7) S(6) 114.1(8) yes
S(5) C(7) C(3) 121.2(9) yes
S(6) C(7) C(3) 124.5(8) yes
Se(1) C(8) S(5) 117.5(7) yes
Se(1) C(8) C(9) 125.8(11) yes
S(5) C(8) C(9) 116.7(11) yes
Se(2) C(9) S(6) 115.1(7) yes
Se(2) C(9) C(8) 128.6(11) yes
S(6) C(9) C(8) 116.3(11) yes
O(1) C(10) C(11) 120(2) yes
O(2) C(11) C(10) 120.6(16) yes
Se(1) C(12) C(13) 122.6(13) yes
Se(2) C(13) C(12) 130.8(15) yes
S(8) C(14) S(9) 114.5(8) yes
S(8) C(14) C(15) 121.0(9) yes
S(9) C(14) C(15) 124.4(10) yes
S(10) C(15) S(11) 115.9(7) yes
S(10) C(15) C(14) 120.5(10) yes
S(11) C(15) C(14) 123.5(9) yes
S(8) C(16) C(17) 116.8(11) yes
S(8) C(16) C(20) 117.1(8) yes
C(17) C(16) C(20) 125.8(11) yes
S(9) C(17) S(14) 119.1(7) yes
S(9) C(17) C(16) 114.3(9) yes
S(14) C(17) C(16) 126.6(11) yes
S(10) C(18) O(3) 116.0(10) yes
S(10) C(18) C(19) 118.8(11) yes
O(3) C(18) C(19) 125.0(14) yes
S(11) C(19) O(4) 117.3(10) yes
S(11) C(19) C(18) 117.0(12) yes
O(4) C(19) C(18) 125.7(13) yes
S(12) C(20) S(13) 115.8(8) yes
S(12) C(20) C(16) 118.7(9) yes
S(13) C(20) C(16) 125.4(8) yes
Se(3) C(21) S(12) 117.0(8) yes
Se(3) C(21) C(22) 126.1(12) yes
S(12) C(21) C(22) 116.7(12) yes
Se(4) C(22) S(13) 116.6(7) yes
Se(4) C(22) C(21) 126.0(12) yes
S(13) C(22) C(21) 117.4(12) yes
O(3) C(23) C(24) 112.1(14) yes
O(4) C(24) C(23) 113.5(11) yes
Se(3) C(25) C(26) 120.5(15) yes
Se(4) C(26) C(25) 122.6(13) yes
O(1) C(10) H(1) 109.5 no
O(1) C(10) H(2) 104.0 no
C(11) C(10) H(1) 109.3 no
C(11) C(10) H(2) 103.6 no
H(1) C(10) H(2) 109.5 no
O(2) C(11) H(3) 105.9 no
O(2) C(11) H(4) 107.2 no
C(10) C(11) H(3) 109.2 no
C(10) C(11) H(4) 104.2 no
H(3) C(11) H(4) 109.5 no
Se(1) C(12) H(5) 106.0 no
Se(1) C(12) H(6) 105.0 no
C(13) C(12) H(5) 111.5 no
C(13) C(12) H(6) 101.6 no
H(5) C(12) H(6) 109.5 no
Se(2) C(13) H(7) 106.9 no
Se(2) C(13) H(8) 101.0 no
C(12) C(13) H(7) 108.2 no
C(12) C(13) H(8) 98.5 no
H(7) C(13) H(8) 109.5 no
O(3) C(23) H(9) 110.3 no
O(3) C(23) H(10) 107.6 no
C(24) C(23) H(9) 111.4 no
C(24) C(23) H(10) 105.7 no
H(9) C(23) H(10) 109.5 no
O(4) C(24) H(11) 108.9 no
O(4) C(24) H(12) 108.1 no
C(23) C(24) H(11) 111.0 no
C(23) C(24) H(12) 105.7 no
H(11) C(24) H(12) 109.5 no
Se(3) C(25) H(13) 105.7 no
Se(3) C(25) H(14) 107.1 no
C(26) C(25) H(13) 105.2 no
C(26) C(25) H(14) 108.5 no
H(13) C(25) H(14) 109.5 no
Se(4) C(26) H(15) 105.9 no
Se(4) C(26) H(16) 106.4 no
C(25) C(26) H(15) 104.3 no
C(25) C(26) H(16) 107.7 no
H(15) C(26) H(16) 109.5 no

loop_
_geom_bond_atom_site_label_1
_geom_bond_atom_site_label_2
_geom_bond_distance
_geom_bond_publ_flag
Se(1) C(8) 1.895(13) yes
Se(1) C(12) 1.938(19) yes
Se(2) C(9) 1.868(14) yes
Se(2) C(13) 1.85(2) yes
Se(3) C(21) 1.905(15) yes
Se(3) C(25) 1.900(19) yes
Se(4) C(22) 1.895(16) yes
Se(4) C(26) 1.942(19) yes
Ga(1) Cl(1) 2.117(6) yes
Ga(1) Cl(2) 2.123(12) yes
Ga(1) Cl(3) 2.164(7) yes
Ga(1) Cl(4) 2.104(8) yes
S(1) C(1) 1.733(14) yes
S(1) C(3) 1.772(13) yes
S(2) C(1) 1.747(11) yes
S(2) C(4) 1.756(15) yes
S(3) C(2) 1.738(12) yes
S(3) C(5) 1.734(17) yes
S(4) C(2) 1.774(14) yes
S(4) C(6) 1.737(16) yes
S(5) C(7) 1.726(12) yes
S(5) C(8) 1.746(15) yes
S(6) C(7) 1.741(13) yes
S(6) C(9) 1.778(14) yes
S(7) C(4) 1.651(12) yes
S(8) C(14) 1.738(14) yes
S(8) C(16) 1.774(12) yes
S(9) C(14) 1.748(12) yes
S(9) C(17) 1.773(15) yes
S(10) C(15) 1.757(11) yes
S(10) C(18) 1.721(17) yes
S(11) C(15) 1.752(14) yes
S(11) C(19) 1.764(15) yes
S(12) C(20) 1.717(11) yes
S(12) C(21) 1.732(17) yes
S(13) C(20) 1.728(13) yes
S(13) C(22) 1.750(16) yes
S(14) C(17) 1.659(12) yes
O(1) C(5) 1.382(17) yes
O(1) C(10) 1.43(3) yes
O(2) C(6) 1.37(2) yes
O(2) C(11) 1.43(2) yes
O(3) C(18) 1.355(16) yes
O(3) C(23) 1.46(2) yes
O(4) C(19) 1.34(2) yes
O(4) C(24) 1.45(2) yes
C(1) C(2) 1.359(19) yes
C(3) C(4) 1.404(16) yes
C(3) C(7) 1.38(2) yes
C(5) C(6) 1.33(2) yes
C(8) C(9) 1.337(19) yes
C(10) C(11) 1.38(3) yes
C(12) C(13) 1.35(3) yes
C(14) C(15) 1.339(19) yes
C(16) C(17) 1.404(16) yes
C(16) C(20) 1.40(2) yes
C(18) C(19) 1.34(2) yes
C(21) C(22) 1.34(2) yes
C(23) C(24) 1.48(2) yes
C(25) C(26) 1.41(3) yes
C(10) H(1) 0.950 no
C(10) H(2) 0.950 no
C(11) H(3) 0.950 no
C(11) H(4) 0.950 no
C(12) H(5) 0.950 no
C(12) H(6) 0.950 no
C(13) H(7) 0.950 no
C(13) H(8) 0.950 no
C(23) H(9) 0.950 no
C(23) H(10) 0.950 no
C(24) H(11) 0.950 no
C(24) H(12) 0.950 no
C(25) H(13) 0.950 no
C(25) H(14) 0.950 no
C(26) H(15) 0.950 no
C(26) H(16) 0.950 no

loop_
_geom_contact_atom_site_label_1
_geom_contact_atom_site_label_2
_geom_contact_distance
_geom_contact_site_symmetry_2
Se(4) O(3) 3.356(9) 2_546
Cl(1) O(4) 3.134(12) .
S(1) S(14) 3.588(4) 2_556
S(6) O(4) 3.329(10) 4_455
S(7) S(12) 3.325(5) 2_546
S(7) C(18) 3.567(12) 4_455
S(11) C(3) 3.476(11) 4_555
S(12) S(7) 3.325(5) 2_556
S(14) S(1) 3.588(4) 2_546
O(3) Se(4) 3.356(9) 2_556
O(4) Cl(1) 3.134(12) .
O(4) S(6) 3.329(10) 4_555
O(4) C(7) 3.465(13) 4_555
O(4) C(9) 3.517(18) 4_555
C(1) C(14) 3.377(15) 4_455
C(1) C(20) 3.531(16) .
C(3) S(11) 3.476(11) 4_455
C(3) C(16) 3.545(14) .
C(3) C(19) 3.550(15) 4_455
C(4) C(17) 3.518(16) .
C(7) O(4) 3.465(13) 4_455
C(7) C(14) 3.512(16) .
C(7) C(19) 3.414(17) 4_455
C(9) O(4) 3.517(18) 4_455
C(14) C(1) 3.377(15) 4_555
C(14) C(7) 3.512(16) .
C(16) C(3) 3.545(14) .
C(17) C(4) 3.518(16) .
C(18) S(7) 3.567(12) 4_555
C(19) C(3) 3.550(15) 4_555
C(19) C(7) 3.414(17) 4_555
C(20) C(1) 3.531(16) .
Se(1) H(1) 3.543 3_566
Se(1) H(2) 3.231 3_566
Se(1) H(12) 3.355 .
Se(3) H(4) 3.558 .
Se(4) H(9) 3.274 2_546
Ga(1) H(7) 3.587 .
Cl(1) H(1) 2.785 2_546
Cl(1) H(5) 2.985 4_555
Cl(2) H(11) 3.129 2_545
Cl(2) H(14) 2.987 2_546
Cl(2) H(15) 3.533 2_546
Cl(3) H(5) 3.041 4_555
Cl(3) H(6) 3.053 2_545
Cl(3) H(9) 3.551 2_545
Cl(3) H(12) 2.955 2_545
Cl(4) H(3) 3.555 1_554
Cl(4) H(4) 3.455 1_554
Cl(4) H(7) 3.162 .
Cl(4) H(9) 3.014 2_545
Cl(4) H(13) 3.162 4_454
Cl(4) H(15) 3.330 1_554
S(5) H(1) 3.557 3_566
S(5) H(2) 3.161 3_566
S(6) H(10) 2.906 4_455
S(7) H(10) 3.210 4_455
S(13) H(2) 3.252 4_555
O(2) H(13) 3.412 4_455
C(12) H(16) 3.480 4_454
C(13) H(16) 3.384 4_454
C(26) H(8) 3.562 4_556
H(1) Se(1) 3.543 3_566
H(1) Cl(1) 2.785 2_556
H(1) S(5) 3.557 3_566
H(2) Se(1) 3.231 3_566
H(2) S(5) 3.161 3_566
H(2) S(13) 3.252 4_455
H(3) Cl(4) 3.555 1_556
H(3) H(13) 3.414 4_455
H(3) H(16) 3.279 4_455
H(4) Se(3) 3.558 .
H(4) Cl(4) 3.455 1_556
H(4) H(15) 3.376 .
H(5) Cl(1) 2.985 4_455
H(5) Cl(3) 3.041 4_455
H(5) H(16) 3.193 4_454
H(6) Cl(3) 3.053 2_555
H(6) H(12) 3.316 .
H(6) H(16) 3.231 4_454
H(7) Ga(1) 3.587 .
H(7) Cl(4) 3.162 .
H(7) H(14) 3.583 4_454
H(7) H(16) 3.009 4_454
H(8) C(26) 3.562 4_454
H(8) H(11) 3.393 4_455
H(8) H(14) 3.484 4_454
H(8) H(15) 3.269 4_454
H(8) H(16) 3.049 4_454
H(9) Se(4) 3.274 2_556
H(9) Cl(3) 3.551 2_555
H(9) Cl(4) 3.014 2_555
H(10) S(6) 2.906 4_555
H(10) S(7) 3.210 4_555
H(11) Cl(2) 3.129 2_555
H(11) H(8) 3.393 4_555
H(12) Se(1) 3.355 .
H(12) Cl(3) 2.955 2_555
H(12) H(6) 3.316 .
H(13) Cl(4) 3.162 4_556
H(13) O(2) 3.412 4_555
H(13) H(3) 3.414 4_555
H(14) Cl(2) 2.987 2_556
H(14) H(7) 3.583 4_556
H(14) H(8) 3.484 4_556
H(15) Cl(2) 3.533 2_556
H(15) Cl(4) 3.330 1_556
H(15) H(4) 3.376 .
H(15) H(8) 3.269 4_556
H(16) C(12) 3.480 4_556
H(16) C(13) 3.384 4_556
H(16) H(3) 3.279 4_555
H(16) H(5) 3.193 4_556
H(16) H(6) 3.231 4_556
H(16) H(7) 3.009 4_556
H(16) H(8) 3.049 4_556

loop_
_geom_torsion_atom_site_label_1
_geom_torsion_atom_site_label_2
_geom_torsion_atom_site_label_3
_geom_torsion_atom_site_label_4
_geom_torsion
C(8) Se(1) C(12) C(13) -35(3)
C(12) Se(1) C(8) S(5) -147.1(10)
C(12) Se(1) C(8) C(9) 31.2(14)
C(9) Se(2) C(13) C(12) 23(4)
C(13) Se(2) C(9) S(6) 152.9(13)
C(13) Se(2) C(9) C(8) -27.5(17)
C(21) Se(3) C(25) C(26) -58(2)
C(25) Se(3) C(21) S(12) -135.6(11)
C(25) Se(3) C(21) C(22) 37.6(16)
C(22) Se(4) C(26) C(25) 10(2)
C(26) Se(4) C(22) S(13) 146.8(10)
C(26) Se(4) C(22) C(21) -31.2(16)
C(1) S(1) C(3) C(4) -0.6(8)
C(1) S(1) C(3) C(7) 179.5(9)
C(3) S(1) C(1) S(2) -2.4(7)
C(3) S(1) C(1) C(2) 175.1(10)
C(1) S(2) C(4) S(7) 179.7(4)
C(1) S(2) C(4) C(3) -4.4(9)
C(4) S(2) C(1) S(1) 3.9(7)
C(4) S(2) C(1) C(2) -173.6(10)
C(2) S(3) C(5) O(1) 177.6(10)
C(2) S(3) C(5) C(6) -1.8(12)
C(5) S(3) C(2) S(4) 2.0(8)
C(5) S(3) C(2) C(1) -178.9(11)
C(2) S(4) C(6) O(2) -177.2(11)
C(2) S(4) C(6) C(5) 0.4(11)
C(6) S(4) C(2) S(3) -1.6(8)
C(6) S(4) C(2) C(1) 179.2(10)
C(7) S(5) C(8) Se(1) -178.1(6)
C(7) S(5) C(8) C(9) 3.5(10)
C(8) S(5) C(7) S(6) -2.9(7)
C(8) S(5) C(7) C(3) -178.3(9)
C(7) S(6) C(9) Se(2) -179.7(6)
C(7) S(6) C(9) C(8) 0.7(9)
C(9) S(6) C(7) S(5) 1.7(7)
C(9) S(6) C(7) C(3) 176.9(10)
C(14) S(8) C(16) C(17) 0.2(6)
C(14) S(8) C(16) C(20) 174.1(9)
C(16) S(8) C(14) S(9) -0.9(7)
C(16) S(8) C(14) C(15) 176.5(9)
C(14) S(9) C(17) S(14) 179.4(7)
C(14) S(9) C(17) C(16) -1.0(9)
C(17) S(9) C(14) S(8) 1.2(7)
C(17) S(9) C(14) C(15) -176.2(10)
C(15) S(10) C(18) O(3) 178.0(9)
C(15) S(10) C(18) C(19) 3.1(11)
C(18) S(10) C(15) S(11) -4.4(7)
C(18) S(10) C(15) C(14) 174.0(10)
C(15) S(11) C(19) O(4) 178.7(9)
C(15) S(11) C(19) C(18) -1.9(10)
C(19) S(11) C(15) S(10) 4.0(7)
C(19) S(11) C(15) C(14) -174.3(10)
C(20) S(12) C(21) Se(3) 174.8(7)
C(20) S(12) C(21) C(22) 0.9(11)
C(21) S(12) C(20) S(13) -0.4(3)
C(21) S(12) C(20) C(16) -177.3(10)
C(20) S(13) C(22) Se(4) -177.5(8)
C(20) S(13) C(22) C(21) 0.7(13)
C(22) S(13) C(20) S(12) -0.1(8)
C(22) S(13) C(20) C(16) 176.6(11)
C(5) O(1) C(10) C(11) 26(2)
C(10) O(1) C(5) S(3) 174.1(14)
C(10) O(1) C(5) C(6) -7(2)
C(6) O(2) C(11) C(10) 29(3)
C(11) O(2) C(6) S(4) 168.4(12)
C(11) O(2) C(6) C(5) -9(2)
C(18) O(3) C(23) C(24) 39.0(14)
C(23) O(3) C(18) S(10) 171.2(8)
C(23) O(3) C(18) C(19) -14.3(17)
C(19) O(4) C(24) C(23) 44.0(18)
C(24) O(4) C(19) S(11) 160.6(9)
C(24) O(4) C(19) C(18) -18.7(17)
S(1) C(1) C(2) S(3) 0.8(12)
S(1) C(1) C(2) S(4) 179.9(6)
S(2) C(1) C(2) S(3) 178.2(6)
S(2) C(1) C(2) S(4) -2.7(15)
S(1) C(3) C(4) S(2) 3.5(12)
S(1) C(3) C(4) S(7) 179.0(7)
S(1) C(3) C(7) S(5) -7.6(13)
S(1) C(3) C(7) S(6) 177.4(6)
C(4) C(3) C(7) S(5) 172.5(9)
C(4) C(3) C(7) S(6) -2.4(17)
C(7) C(3) C(4) S(2) -176.7(9)
C(7) C(3) C(4) S(7) -1.1(17)
S(3) C(5) C(6) S(4) 0.9(13)
S(3) C(5) C(6) O(2) 178.3(11)
O(1) C(5) C(6) S(4) -178.3(10)
O(1) C(5) C(6) O(2) -0.9(17)
Se(1) C(8) C(9) Se(2) -0.7(13)
Se(1) C(8) C(9) S(6) 178.8(6)
S(5) C(8) C(9) Se(2) 177.6(7)
S(5) C(8) C(9) S(6) -2.8(13)
O(1) C(10) C(11) O(2) -40(3)
Se(1) C(12) C(13) Se(2) 9(5)
S(8) C(14) C(15) S(10) 0.6(10)
S(8) C(14) C(15) S(11) 178.8(6)
S(9) C(14) C(15) S(10) 177.8(6)
S(9) C(14) C(15) S(11) -4.0(15)
S(8) C(16) C(17) S(9) 0.5(9)
S(8) C(16) C(17) S(14) -179.9(6)
S(8) C(16) C(20) S(12) -3.2(13)
S(8) C(16) C(20) S(13) -179.7(2)
C(17) C(16) C(20) S(12) 170.1(9)
C(17) C(16) C(20) S(13) -6.5(18)
C(20) C(16) C(17) S(9) -172.7(10)
C(20) C(16) C(17) S(14) 6.8(18)
S(10) C(18) C(19) S(11) -0.8(13)
S(10) C(18) C(19) O(4) 178.4(9)
O(3) C(18) C(19) S(11) -175.2(9)
O(3) C(18) C(19) O(4) 4(2)
Se(3) C(21) C(22) Se(4) 4(2)
Se(3) C(21) C(22) S(13) -174.4(8)
S(12) C(21) C(22) Se(4) 176.9(8)
S(12) C(21) C(22) S(13) -1.1(16)
O(3) C(23) C(24) O(4) -56.8(18)
Se(3) C(25) C(26) Se(4) 36(3)

_cod_duplicate_entry 7201051
